data_1526368
loop_
_publ_author_name
'Rieskamp, H.'
'Mattes, R.'

_publ_section_title
;
 Darstellung, Schwingungsspektren und Struktur von
 Oxotetrafluororvanadaten M' V O F4 (M = Na, K, Rb, Cs, Tl, (C H3)4N)
;
_journal_name_full 'Zeitschrift fuer Anorganische und Allgemeine Chemie'
_journal_page_first 158
_journal_page_last 164
_journal_volume 401
_journal_year 1973
_chemical_formula_sum 'F4 K O V'
_chemical_name_systematic 'K V O F4'
_space_group_IT_number 14
_symmetry_space_group_name_Hall '-P 2ybc'
_symmetry_space_group_name_H-M 'P 1 21/c 1'
_cell_angle_alpha 90
_cell_angle_beta 95.87
_cell_angle_gamma 90
_cell_formula_units_Z 4
_cell_length_a 5.603
_cell_length_b 13.536
_cell_length_c 5.444
_cell_volume 410.720
_citation_journal_id_ASTM ZAACAB
_cod_data_source_file Rieskamp_ZAACAB_1973_1003.cif
_cod_data_source_block F4K1O1V1
_cod_original_cell_volume 410.72
_cod_original_formula_sum 'F4 K1 O1 V1'
_cod_database_code 1526368

loop_
_symmetry_equiv_pos_as_xyz
x,y,z
-x,y+1/2,-z+1/2
-x,-y,-z
x,-y-1/2,z-1/2

loop_
_atom_site_label
_atom_site_type_symbol
_atom_site_fract_x
_atom_site_fract_y
_atom_site_fract_z
_atom_site_occupancy
_atom_site_U_iso_or_equiv
V1 V+5 0.2136 0.1477 0.0175 1 0.0
F1 F-1 0.4784 0.2185 0.1595 1 0.0
K1 K+1 0.7398 0.3746 0.0492 1 0.0
F4 F-1 0.0871 0.257 0.8909 1 0.0
O1 O-2 0.2984 0.0861 0.8515 1 0.0
F2 F-1 0.2943 0.0644 0.325 1 0.0
F3 F-1 0.9089 0.1082 0.0648 1 0.0
